data_7715375
loop_
_publ_author_name
'Chen, Zhi-Chuan'
'Liu, Rui-Xue'
'Xie, Yan-Jie'
'Hu, Qin'
'Huang, Fu-Ping'
'Liu, Yan-Cheng'
'Liang, Hong'

_publ_section_title
;
 Marbofloxacin combined with heavy rare-earth ions makes better candidates
 for veterinary drugs: crystal structure and bio-activity studies.
;
_journal_issue 9
_journal_name_full 'Dalton transactions (Cambridge, England : 2003)'
_journal_page_first 4204
_journal_page_last 4213
_journal_paper_doi 10.1039/d3dt03343k
_journal_volume 53
_journal_year 2024
_chemical_formula_moiety 'C72 H75 Er F4 N12 O16'
_chemical_formula_sum 'C72 H73 Er F4 N12 O16'
_chemical_formula_weight 1605.68
_space_group_crystal_system triclinic
_space_group_IT_number 2
_space_group_name_Hall '-P 1'
_space_group_name_H-M_alt 'P -1'
_atom_sites_solution_hydrogens geom
_atom_sites_solution_primary dual
_audit_creation_date 2023-12-17
_audit_creation_method
;
Olex2 1.3
(compiled 2020.11.12 svn.r5f609507 for OlexSys, GUI svn.r6408)
;
_audit_update_record
;
2023-12-18 deposited with the CCDC.	2024-02-07 downloaded from the CCDC.
;
_cell_angle_alpha 103.479(3)
_cell_angle_beta 108.075(4)
_cell_angle_gamma 93.355(4)
_cell_formula_units_Z 2
_cell_length_a 13.9930(7)
_cell_length_b 15.1576(7)
_cell_length_c 20.8128(6)
_cell_measurement_reflns_used 5351
_cell_measurement_temperature 293(2)
_cell_measurement_theta_max 28.9291
_cell_measurement_theta_min 2.9799
_cell_volume 4039.9(3)
_computing_cell_refinement
;
CrysAlisPro, Agilent Technologies,
Version 1.171.35.21 (release 20-01-2012 CrysAlis171 .NET)
(compiled Jan 23 2012,18:06:46)
;
_computing_data_collection
;
CrysAlisPro, Agilent Technologies,
Version 1.171.35.21 (release 20-01-2012 CrysAlis171 .NET)
(compiled Jan 23 2012,18:06:46)
;
_computing_data_reduction
;
CrysAlisPro, Agilent Technologies,
Version 1.171.35.21 (release 20-01-2012 CrysAlis171 .NET)
(compiled Jan 23 2012,18:06:46)
;
_computing_molecular_graphics 'Olex2 1.3 (Dolomanov et al., 2009)'
_computing_publication_material 'Olex2 1.3 (Dolomanov et al., 2009)'
_computing_structure_refinement 'SHELXL 2018/3 (Sheldrick, 2015)'
_computing_structure_solution 'SHELXT 2018/2 (Sheldrick, 2018)'
_diffrn_ambient_temperature 293(2)
_diffrn_detector_area_resol_mean 15.9784
_diffrn_measured_fraction_theta_full 0.995
_diffrn_measured_fraction_theta_max 0.994
_diffrn_measurement_details
;
#__ type_ start__ end____ width___ exp.time_
  1 omega   -6.00   21.00   0.5000   35.0000
omega____ theta____ kappa____ phi______ frames
    -      -17.3334   98.0000 -145.0000 54

#__ type_ start__ end____ width___ exp.time_
  2 omega  -59.00  -32.00   0.5000   35.0000
omega____ theta____ kappa____ phi______ frames
    -      -17.3334   98.0000 -145.0000 54

#__ type_ start__ end____ width___ exp.time_
  3 omega    9.00   53.00   0.5000   35.0000
omega____ theta____ kappa____ phi______ frames
    -       18.7397  -98.0000  108.0000 88

#__ type_ start__ end____ width___ exp.time_
  4 omega  -35.00   49.00   0.5000   35.0000
omega____ theta____ kappa____ phi______ frames
    -      -17.3334   57.0000   30.0000 168

#__ type_ start__ end____ width___ exp.time_
  5 omega  -20.00   25.00   0.5000   35.0000
omega____ theta____ kappa____ phi______ frames
    -      -17.3334  -99.0000 -150.0000 90

#__ type_ start__ end____ width___ exp.time_
  6 omega  -54.00   44.00   0.5000   35.0000
omega____ theta____ kappa____ phi______ frames
    -       18.7397  -38.0000   90.0000 196

#__ type_ start__ end____ width___ exp.time_
  7 omega  -50.00   44.00   0.5000   35.0000
omega____ theta____ kappa____ phi______ frames
    -       18.7397  -38.0000 -180.0000 188

#__ type_ start__ end____ width___ exp.time_
  8 omega  -20.00   61.00   0.5000   35.0000
omega____ theta____ kappa____ phi______ frames
    -       18.7397  -99.0000  -34.0000 162
;
_diffrn_measurement_device_type 'SuperNova, Single source at offset), Eos'
_diffrn_measurement_method '\w scans'
_diffrn_orient_matrix_UB_11 0.0473112000
_diffrn_orient_matrix_UB_12 -0.0112938000
_diffrn_orient_matrix_UB_13 -0.0027538000
_diffrn_orient_matrix_UB_21 0.0205433000
_diffrn_orient_matrix_UB_22 0.0471058000
_diffrn_orient_matrix_UB_23 0.0124939000
_diffrn_orient_matrix_UB_31 0.0155199000
_diffrn_orient_matrix_UB_32 -0.0040464000
_diffrn_orient_matrix_UB_33 0.0349047000
_diffrn_radiation_monochromator mirror
_diffrn_radiation_type 'Mo K\a'
_diffrn_radiation_wavelength 0.71073
_diffrn_reflns_av_R_equivalents 0.0962
_diffrn_reflns_av_unetI/netI 0.1538
_diffrn_reflns_Laue_measured_fraction_full 0.995
_diffrn_reflns_Laue_measured_fraction_max 0.994
_diffrn_reflns_limit_h_max 17
_diffrn_reflns_limit_h_min -17
_diffrn_reflns_limit_k_max 18
_diffrn_reflns_limit_k_min -18
_diffrn_reflns_limit_l_max 25
_diffrn_reflns_limit_l_min -25
_diffrn_reflns_number 36977
_diffrn_reflns_point_group_measured_fraction_full 0.995
_diffrn_reflns_point_group_measured_fraction_max 0.994
_diffrn_reflns_theta_full 25.242
_diffrn_reflns_theta_max 26.372
_diffrn_reflns_theta_min 2.986
_diffrn_source 'SuperNova (Mo) X-ray Source'
_exptl_absorpt_coefficient_mu 1.116
_exptl_absorpt_correction_T_max 1.00000
_exptl_absorpt_correction_T_min 0.70829
_exptl_absorpt_correction_type multi-scan
_exptl_absorpt_process_details
;
CrysAlisPro, Agilent Technologies,
Version 1.171.35.21 (release 20-01-2012 CrysAlis171 .NET)
(compiled Jan 23 2012,18:06:46)
Empirical absorption correction using spherical harmonics,
 implemented in SCALE3 ABSPACK scaling algorithm.
;
_exptl_crystal_colour colorless
_exptl_crystal_density_diffrn 1.320
_exptl_crystal_description block
_exptl_crystal_F_000 1642
_exptl_crystal_size_max 0.4
_exptl_crystal_size_mid 0.2
_exptl_crystal_size_min 0.12
_refine_diff_density_max 1.517
_refine_diff_density_min -0.958
_refine_diff_density_rms 0.123
_refine_ls_extinction_method none
_refine_ls_goodness_of_fit_ref 0.972
_refine_ls_hydrogen_treatment constr
_refine_ls_matrix_type full
_refine_ls_number_parameters 974
_refine_ls_number_reflns 16445
_refine_ls_number_restraints 27
_refine_ls_restrained_S_all 0.972
_refine_ls_R_factor_all 0.1215
_refine_ls_R_factor_gt 0.0767
_refine_ls_shift/su_max 0.001
_refine_ls_shift/su_mean 0.000
_refine_ls_structure_factor_coef Fsqd
_refine_ls_weighting_details 'w=1/[\s^2^(Fo^2^)+(0.0905P)^2^] where P=(Fo^2^+2Fc^2^)/3'
_refine_ls_weighting_scheme calc
_refine_ls_wR_factor_gt 0.1812
_refine_ls_wR_factor_ref 0.2037
_reflns_Friedel_coverage 0.000
_reflns_number_gt 9800
_reflns_number_total 16445
_reflns_threshold_expression 'I > 2\s(I)'
_cod_data_source_file d3dt03343k2.cif
_cod_data_source_block 0720-lyc-xyj050729aaa
_cod_database_code 7715375
_shelx_shelxl_version_number 2018/3
_shelx_space_group_comment
;
The symmetry employed for this shelxl refinement is uniquely defined
by the following loop, which should always be used as a source of
symmetry information in preference to the above space-group names.
They are only intended as comments.
;
_shelx_estimated_absorpt_t_max 0.878
_shelx_estimated_absorpt_t_min 0.664
_reflns_odcompleteness_completeness 99.44
_reflns_odcompleteness_iscentric 1
_reflns_odcompleteness_theta 26.32
_olex2_refinement_description
;
1. Fixed Uiso
 At 1.2 times of:
  All C(H) groups, All C(H,H) groups, All C(H,H,H,H) groups, All N(H) groups
 At 1.5 times of:
  All C(H,H,H) groups
2. Restrained distances
 N4-C73
 1.45 with sigma of 0.02
 C73-C25 = C73-C02X
 2.5 with sigma of 0.02
3. Uiso/Uaniso restraints and constraints
Uanis(C24) \\sim Ueq, Uanis(C73) \\sim Ueq, Uanis(N4) \\sim Ueq, Uanis(N4A)
\\sim Ueq: with sigma of 0.01 and sigma for terminal atoms of 0.02
Uanis(N4) = Uanis(N4A)
Uanis(C23) = Uanis(C02X)
Uanis(C24) = Uanis(C73)
4. Others
 Sof(C02X)=Sof(C02{)=Sof(H02{)=Sof(H25C)=Sof(H25D)=Sof(C73)=Sof(H73A)=
 Sof(H73B)=Sof(H73C)=Sof(N4)=1-FVAR(1)
 Sof(C22)=Sof(H22)=Sof(C23)=Sof(C24)=Sof(H24A)=Sof(H24B)=Sof(H24C)=Sof(H25A)=
 Sof(H25B)=Sof(N4A)=FVAR(1)
5.a Ternary CH refined with riding coordinates:
 N3(H3A), N6(H6), N9(H9), N12(H12)
5.b Secondary CH2 refined with riding coordinates:
 C6(H6A,H6B), C14(H14A,H14B), C15(H15A,H15B), C17(H17A,H17B), C18(H18A,H18B),
 C25(H25A,H25B), C25(H25C,H25D), C32(H32A,H32B), C33(H33A,H33B), C35(H35A,H35B),
  C36(H36A,H36B), C48(H48A,H48B), C50(H50A,H50B), C51(H51A,H51B), C53(H53A,
 H53B), C54(H54A,H54B), C66(H66A,H66B), C67(H67A,H67B), C70(H70A,H70B),
 C71(H71A,H71B)
5.c Aromatic/amide H refined with riding coordinates:
 C02{(H02{), C3(H3), C10(H10), C22(H22), C29(H29), C39(H39), C44(H44),
 C58(H58), C62(H62), C68(H68)
5.d Idealised Me refined as rotating group:
 C5(H5A,H5B,H5C), C16(H16A,H16B,H16C), C24(H24A,H24B,H24C), C34(H34A,H34B,
 H34C), C49(H49A,H49B,H49C), C52(H52A,H52B,H52C), C69(H69A,H69B,H69C), C72(H72A,
 H72B,H72C), C73(H73A,H73B,H73C)
;
_smtbx_masks_void_probe_radius 1.2
_smtbx_masks_void_truncation_radius 1.2
_olex2_submission_special_instructions 'No special instructions were received'

loop_
_space_group_symop_operation_xyz
'x, y, z'
'-x, -y, -z'

loop_
_atom_site_label
_atom_site_type_symbol
_atom_site_fract_x
_atom_site_fract_y
_atom_site_fract_z
_atom_site_U_iso_or_equiv
_atom_site_adp_type
_atom_site_occupancy
_atom_site_site_symmetry_order
_atom_site_calc_flag
_atom_site_refinement_flags_posn
_atom_site_refinement_flags_adp
_atom_site_refinement_flags_occupancy
_atom_site_disorder_assembly
_atom_site_disorder_group
C1 C 0.3465(6) 0.4693(5) 0.9085(4) 0.0411(18) Uani 1 1 d . . . . .
C2 C 0.3863(6) 0.5625(5) 0.9589(3) 0.0387(18) Uani 1 1 d . . . . .
C02X C 0.152(2) 0.8402(15) 0.9755(12) 0.055(4) Uani 0.375(7) 1 d D . P A 2
C02{ C 0.1712(19) 0.8465(17) 0.9164(12) 0.045(6) Uani 0.375(7) 1 d . . P A 2
H02{ H 0.191614 0.902238 0.909845 0.054 Uiso 0.375(7) 1 calc R U P A 2
C3 C 0.3998(6) 0.5682(6) 1.0298(3) 0.048(2) Uani 1 1 d . . . . .
H3 H 0.384060 0.515144 1.041844 0.057 Uiso 1 1 calc R U . . .
C4 C 0.4338(5) 0.6452(5) 1.0798(3) 0.0337(17) Uani 1 1 d . . . . .
C5 C 0.3536(10) 0.6760(12) 1.1651(6) 0.136(6) Uani 1 1 d . . . . .
H5A H 0.354001 0.739300 1.164927 0.204 Uiso 1 1 calc R U . . .
H5B H 0.356047 0.669834 1.210422 0.204 Uiso 1 1 calc R U . . .
H5C H 0.292740 0.640573 1.130248 0.204 Uiso 1 1 calc R U . . .
C6 C 0.5382(8) 0.6990(8) 1.1972(4) 0.084(3) Uani 1 1 d . . . . .
H6A H 0.594145 0.675895 1.183512 0.101 Uiso 1 1 calc R U . . .
H6B H 0.548876 0.696552 1.245077 0.101 Uiso 1 1 calc R U . . .
C7 C 0.5169(7) 0.8021(7) 1.1229(4) 0.062(3) Uani 1 1 d . . . . .
C8 C 0.5480(7) 0.8829(6) 1.1120(4) 0.056(2) Uani 1 1 d . . . . .
C9 C 0.5347(7) 0.8822(6) 1.0412(4) 0.060(2) Uani 1 1 d . . . . .
C10 C 0.4910(6) 0.8073(6) 0.9865(4) 0.050(2) Uani 1 1 d . . . . .
H10 H 0.485008 0.809956 0.941211 0.060 Uiso 1 1 calc R U . . .
C11 C 0.4552(6) 0.7265(6) 0.9979(3) 0.044(2) Uani 1 1 d . . . . .
C12 C 0.4690(6) 0.7234(6) 1.0667(4) 0.052(2) Uani 1 1 d . . . . .
C13 C 0.4089(6) 0.6432(6) 0.9407(3) 0.0402(19) Uani 1 1 d . . . . .
C14 C 0.6874(7) 0.9603(6) 1.2204(4) 0.059(2) Uani 1 1 d . . . . .
H14A H 0.740918 0.974080 1.202224 0.071 Uiso 1 1 calc R U . . .
H14B H 0.691329 0.899762 1.228176 0.071 Uiso 1 1 calc R U . . .
C15 C 0.7021(8) 1.0288(6) 1.2875(4) 0.065(3) Uani 1 1 d . . . . .
H15A H 0.768630 1.028720 1.320412 0.078 Uiso 1 1 calc R U . . .
H15B H 0.651547 1.012260 1.307290 0.078 Uiso 1 1 calc R U . . .
C16 C 0.7095(8) 1.1938(6) 1.3426(4) 0.071(3) Uani 1 1 d . . . . .
H16A H 0.657890 1.181768 1.362195 0.106 Uiso 1 1 calc R U . . .
H16B H 0.706034 1.252497 1.332729 0.106 Uiso 1 1 calc R U . . .
H16C H 0.775065 1.193708 1.375533 0.106 Uiso 1 1 calc R U . . .
C17 C 0.5966(7) 1.1221(6) 1.2252(4) 0.066(3) Uani 1 1 d . . . . .
H17A H 0.593104 1.182743 1.217541 0.079 Uiso 1 1 calc R U . . .
H17B H 0.542354 1.108393 1.242674 0.079 Uiso 1 1 calc R U . . .
C18 C 0.5810(7) 1.0526(6) 1.1560(4) 0.061(3) Uani 1 1 d . . . . .
H18A H 0.514860 1.053127 1.122808 0.074 Uiso 1 1 calc R U . . .
H18B H 0.632470 1.067696 1.136508 0.074 Uiso 1 1 calc R U . . .
C19 C 0.1603(6) 0.6756(5) 0.8850(3) 0.0401(18) Uani 1 1 d . . . . .
C20 C 0.1575(8) 0.7586(6) 0.8635(4) 0.066(3) Uani 1 1 d . . . . .
C21 C 0.1866(6) 0.7701(6) 0.8036(4) 0.046(2) Uani 1 1 d . . . . .
C22 C 0.0966(18) 0.8225(13) 0.8902(9) 0.081(6) Uani 0.625(7) 1 d . . P A 1
H22 H 0.077759 0.868521 0.868048 0.097 Uiso 0.625(7) 1 calc R U P A 1
C23 C 0.0663(13) 0.8194(9) 0.9441(7) 0.055(4) Uani 0.625(7) 1 d . . P A 1
C24 C -0.101(2) 0.8460(19) 0.9248(14) 0.162(9) Uani 0.625(7) 1 d . U P A 1
H24A H -0.110785 0.835406 0.875740 0.243 Uiso 0.625(7) 1 calc R U P A 1
H24B H -0.143863 0.889269 0.937506 0.243 Uiso 0.625(7) 1 calc R U P A 1
H24C H -0.118495 0.789295 0.934336 0.243 Uiso 0.625(7) 1 calc R U P A 1
C25 C 0.0526(12) 0.9075(7) 1.0471(6) 0.117(5) Uani 1 1 d D . . . .
H25A H 0.122192 0.936306 1.060553 0.140 Uiso 0.625(7) 1 calc R U P A 1
H25B H 0.015673 0.952466 1.066784 0.140 Uiso 0.625(7) 1 calc R U P A 1
H25C H 0.054530 0.963267 1.082022 0.140 Uiso 0.375(7) 1 calc R U P A 2
H25D H -0.011049 0.898930 1.008964 0.140 Uiso 0.375(7) 1 calc R U P A 2
C26 C 0.0813(10) 0.7576(7) 1.0453(5) 0.093(4) Uani 1 1 d . . . . .
C27 C 0.0887(6) 0.6840(6) 1.0731(4) 0.051(2) Uani 1 1 d . . . . .
C28 C 0.1150(6) 0.6068(6) 1.0358(4) 0.047(2) Uani 1 1 d . . . . .
C29 C 0.1402(6) 0.6032(6) 0.9769(4) 0.047(2) Uani 1 1 d . . . . .
H29 H 0.161309 0.550385 0.955799 0.056 Uiso 1 1 calc R U . . .
C30 C 0.1347(6) 0.6770(5) 0.9483(4) 0.0439(19) Uani 1 1 d . . . . .
C31 C 0.1100(12) 0.7562(8) 0.9838(6) 0.108(5) Uani 1 1 d . . . . .
C32 C 0.0931(8) 0.7608(7) 1.1948(4) 0.073(3) Uani 1 1 d . . . . .
H32A H 0.135687 0.809385 1.189220 0.088 Uiso 1 1 calc R U . . .
H32B H 0.131105 0.743097 1.236256 0.088 Uiso 1 1 calc R U . . .
C33 C -0.0002(9) 0.7958(7) 1.2044(5) 0.077(3) Uani 1 1 d . . . . .
H33A H -0.033925 0.820629 1.165678 0.092 Uiso 1 1 calc R U . . .
H33B H 0.018403 0.844731 1.247342 0.092 Uiso 1 1 calc R U . . .
C34 C -0.1711(9) 0.7482(8) 1.2136(6) 0.088(3) Uani 1 1 d . . . . .
H34A H -0.157760 0.798163 1.254750 0.132 Uiso 1 1 calc R U . . .
H34B H -0.211995 0.697487 1.216984 0.132 Uiso 1 1 calc R U . . .
H34C H -0.206719 0.767415 1.172888 0.132 Uiso 1 1 calc R U . . .
C35 C -0.0930(7) 0.6411(6) 1.1457(4) 0.060(2) Uani 1 1 d . . . . .
H35A H -0.131364 0.658391 1.104097 0.073 Uiso 1 1 calc R U . . .
H35B H -0.133614 0.590367 1.150287 0.073 Uiso 1 1 calc R U . . .
C36 C 0.0038(7) 0.6118(7) 1.1381(5) 0.065(3) Uani 1 1 d . . . . .
H36A H 0.038452 0.588702 1.177615 0.078 Uiso 1 1 calc R U . . .
H36B H -0.011780 0.562159 1.095843 0.078 Uiso 1 1 calc R U . . .
C37 C 0.4201(6) 0.5951(6) 0.6826(4) 0.0427(19) Uani 1 1 d . . . . .
C38 C 0.4012(6) 0.4947(5) 0.6421(4) 0.0389(18) Uani 1 1 d . . . . .
C39 C 0.4330(6) 0.4718(6) 0.5844(4) 0.047(2) Uani 1 1 d . . . . .
H39 H 0.462176 0.518869 0.571729 0.056 Uiso 1 1 calc R U . . .
C40 C 0.4243(5) 0.3871(4) 0.5465(3) 0.0294(16) Uani 1 1 d . . . . .
C41 C 0.3827(6) 0.3136(5) 0.5620(4) 0.0402(18) Uani 1 1 d . . . . .
C42 C 0.3457(5) 0.3297(5) 0.6180(3) 0.0358(17) Uani 1 1 d . . . . .
C43 C 0.3512(5) 0.4231(6) 0.6589(3) 0.0386(18) Uani 1 1 d . . . . .
C44 C 0.3018(6) 0.2522(6) 0.6318(4) 0.046(2) Uani 1 1 d . . . . .
H44 H 0.275160 0.260164 0.668149 0.056 Uiso 1 1 calc R U . . .
C45 C 0.2988(6) 0.1689(6) 0.5931(4) 0.047(2) Uani 1 1 d . . . . .
C46 C 0.3393(6) 0.1492(6) 0.5372(4) 0.049(2) Uani 1 1 d . . . . .
C47 C 0.3833(6) 0.2238(6) 0.5234(4) 0.0444(19) Uani 1 1 d . . . . .
C48 C 0.4979(8) 0.2892(7) 0.4801(5) 0.067(3) Uani 1 1 d . . . . .
H48A H 0.555878 0.296297 0.522193 0.081 Uiso 1 1 calc R U . . .
H48B H 0.522179 0.278453 0.440458 0.081 Uiso 1 1 calc R U . . .
C49 C 0.3639(8) 0.3668(8) 0.4252(5) 0.080(3) Uani 1 1 d . . . . .
H49A H 0.324177 0.307580 0.411607 0.120 Uiso 1 1 calc R U . . .
H49B H 0.384667 0.375737 0.387041 0.120 Uiso 1 1 calc R U . . .
H49C H 0.323951 0.413377 0.437015 0.120 Uiso 1 1 calc R U . . .
C50 C 0.3345(9) -0.0184(6) 0.5243(5) 0.074(3) Uani 1 1 d . . . . .
H50A H 0.265921 -0.034308 0.523546 0.089 Uiso 1 1 calc R U . . .
H50B H 0.379683 -0.004142 0.572492 0.089 Uiso 1 1 calc R U . . .
C51 C 0.3647(8) -0.0964(7) 0.4809(5) 0.079(3) Uani 1 1 d . . . . .
H51A H 0.435696 -0.081802 0.486436 0.094 Uiso 1 1 calc R U . . .
H51B H 0.358184 -0.149682 0.498333 0.094 Uiso 1 1 calc R U . . .
C52 C 0.3454(10) -0.1967(7) 0.3683(5) 0.102(4) Uani 1 1 d . . . . .
H52A H 0.417977 -0.184619 0.381394 0.153 Uiso 1 1 calc R U . . .
H52B H 0.315117 -0.202124 0.319172 0.153 Uiso 1 1 calc R U . . .
H52C H 0.326959 -0.252845 0.378215 0.153 Uiso 1 1 calc R U . . .
C53 C 0.3094(9) -0.0403(7) 0.3836(5) 0.083(3) Uani 1 1 d . . . . .
H53A H 0.266106 -0.056549 0.334852 0.100 Uiso 1 1 calc R U . . .
H53B H 0.378017 -0.022335 0.385242 0.100 Uiso 1 1 calc R U . . .
C54 C 0.2759(9) 0.0374(7) 0.4220(4) 0.074(3) Uani 1 1 d . . . . .
H54A H 0.205287 0.022286 0.417338 0.089 Uiso 1 1 calc R U . . .
H54B H 0.281452 0.089471 0.403053 0.089 Uiso 1 1 calc R U . . .
C55 C 0.1337(6) 0.4903(5) 0.6031(3) 0.0384(18) Uani 1 1 d . . . . .
C56 C 0.0805(5) 0.4102(6) 0.6076(3) 0.0411(19) Uani 1 1 d . . . . .
C57 C 0.0711(6) 0.4000(6) 0.6740(4) 0.045(2) Uani 1 1 d . . . . .
C58 C 0.0388(5) 0.3389(6) 0.5495(3) 0.0414(18) Uani 1 1 d . . . . .
H58 H 0.003753 0.287563 0.553534 0.050 Uiso 1 1 calc R U . . .
C59 C 0.0456(5) 0.3388(4) 0.4861(3) 0.0252(14) Uani 1 1 d . . . . .
C60 C 0.0953(5) 0.4124(6) 0.4767(3) 0.0393(19) Uani 1 1 d . . . . .
C61 C 0.1377(5) 0.4916(5) 0.5335(3) 0.0363(17) Uani 1 1 d . . . . .
C62 C 0.1873(6) 0.5657(6) 0.5222(4) 0.051(2) Uani 1 1 d . . . . .
H62 H 0.215004 0.618390 0.558730 0.061 Uiso 1 1 calc R U . . .
C63 C 0.1959(6) 0.5622(7) 0.4583(4) 0.054(2) Uani 1 1 d . . . . .
C64 C 0.1566(6) 0.4846(6) 0.3995(4) 0.050(2) Uani 1 1 d . . . . .
C65 C 0.1057(6) 0.4118(6) 0.4107(4) 0.046(2) Uani 1 1 d . . . . .
C66 C -0.0146(8) 0.2821(6) 0.3653(4) 0.062(3) Uani 1 1 d . . . . .
H66A H -0.038175 0.226901 0.326828 0.074 Uiso 1 1 calc R U . . .
H66B H -0.070304 0.317860 0.362328 0.074 Uiso 1 1 calc R U . . .
C67 C 0.2567(12) 0.5389(10) 0.3324(6) 0.127(5) Uani 1 1 d . . . . .
H67A H 0.311996 0.557070 0.376833 0.152 Uiso 1 1 calc R U . . .
H67B H 0.233167 0.593537 0.319880 0.152 Uiso 1 1 calc R U . . .
C68 C 0.2922(12) 0.4771(14) 0.2722(7) 0.167(8) Uani 1 1 d . . . . .
H68 H 0.354211 0.455084 0.278880 0.200 Uiso 1 1 calc R U . . .
C69 C 0.2449(14) 0.4178(11) 0.1519(7) 0.168(9) Uani 1 1 d . . . . .
H69A H 0.306499 0.451220 0.153521 0.253 Uiso 1 1 calc R U . . .
H69B H 0.192165 0.415617 0.108825 0.253 Uiso 1 1 calc R U . . .
H69C H 0.255931 0.356620 0.154357 0.253 Uiso 1 1 calc R U . . .
C70 C 0.1289(13) 0.4099(11) 0.2144(6) 0.130(6) Uani 1 1 d . . . . .
H70A H 0.148601 0.352106 0.222524 0.156 Uiso 1 1 calc R U . . .
H70B H 0.075169 0.395987 0.169353 0.156 Uiso 1 1 calc R U . . .
C71 C 0.0844(9) 0.4549(8) 0.2715(5) 0.090(4) Uani 1 1 d . . . . .
H71A H 0.056555 0.509656 0.262460 0.108 Uiso 1 1 calc R U . . .
H71B H 0.031572 0.412635 0.273819 0.108 Uiso 1 1 calc R U . . .
C72 C 0.0938(8) 0.1993(7) 0.4376(4) 0.074(3) Uani 1 1 d . . . . .
H72A H 0.152599 0.232093 0.434811 0.112 Uiso 1 1 calc R U . . .
H72B H 0.071794 0.143757 0.400343 0.112 Uiso 1 1 calc R U . . .
H72C H 0.110561 0.184708 0.481878 0.112 Uiso 1 1 calc R U . . .
C73 C 0.133(3) 1.0039(17) 0.991(2) 0.162(9) Uani 0.375(7) 1 d D U P A 2
H73A H 0.198358 1.041215 1.007975 0.243 Uiso 0.375(7) 1 calc R U P A 2
H73B H 0.085146 1.038530 1.005651 0.243 Uiso 0.375(7) 1 calc R U P A 2
H73C H 0.110785 0.985005 0.940333 0.243 Uiso 0.375(7) 1 calc R U P A 2
Er1 Er 0.26798(3) 0.56260(3) 0.77389(2) 0.03960(14) Uani 1 1 d . . . . .
F1 F 0.5777(5) 0.9552(4) 1.0285(2) 0.0836(18) Uani 1 1 d . . . . .
F2 F 0.1240(5) 0.5341(4) 1.0618(3) 0.093(2) Uani 1 1 d . . . . .
F3 F 0.2530(4) 0.0980(3) 0.6059(3) 0.0735(16) Uani 1 1 d . . . . .
F4 F 0.2408(5) 0.6382(4) 0.4503(3) 0.093(2) Uani 1 1 d . . . . .
N1 N 0.4405(7) 0.6435(5) 1.1497(3) 0.074(3) Uani 1 1 d . . . . .
N2 N 0.5882(6) 0.9611(5) 1.1689(3) 0.062(2) Uani 1 1 d . . . . .
N4A N 0.0054(13) 0.8825(11) 0.9657(8) 0.089(4) Uani 0.625(7) 1 d . U P A 1
N3 N 0.6933(5) 1.1221(5) 1.2773(3) 0.0530(18) Uani 1 1 d . . . . .
H3A H 0.746375 1.137159 1.258427 0.064 Uiso 1 1 calc R U . . .
N4 N 0.141(2) 0.9219(16) 1.0182(12) 0.089(4) Uani 0.375(7) 1 d D U P A 2
N5 N 0.0690(6) 0.6836(5) 1.1347(3) 0.064(2) Uani 1 1 d . . . . .
N6 N -0.0724(6) 0.7195(5) 1.2079(4) 0.060(2) Uani 1 1 d . . . . .
H6 H -0.038440 0.698919 1.249451 0.072 Uiso 1 1 calc R U . . .
N7 N 0.4521(6) 0.3726(5) 0.4849(3) 0.0500(18) Uani 1 1 d . . . . .
N8 N 0.3396(6) 0.0609(5) 0.4966(3) 0.0558(19) Uani 1 1 d . . . . .
N9 N 0.3080(7) -0.1187(6) 0.4098(4) 0.077(2) Uani 1 1 d . . . . .
H9 H 0.237488 -0.138856 0.404502 0.092 Uiso 1 1 calc R U . . .
N10 N 0.0120(5) 0.2565(5) 0.4309(3) 0.0536(19) Uani 1 1 d . . . . .
N11 N 0.1718(6) 0.4776(6) 0.3365(3) 0.068(2) Uani 1 1 d . . . . .
N12 N 0.2156(11) 0.4624(8) 0.2096(5) 0.110(4) Uani 1 1 d . . . . .
H12 H 0.196965 0.521934 0.203251 0.133 Uiso 1 1 calc R U . . .
O1 O 0.3925(4) 0.6499(4) 0.8781(2) 0.0510(14) Uani 1 1 d . . . . .
O2 O 0.3158(4) 0.4641(4) 0.8430(2) 0.0437(13) Uani 1 1 d . . . . .
O3 O 0.3458(5) 0.4019(4) 0.9321(3) 0.0654(18) Uani 1 1 d . . . . .
O4 O 0.5322(7) 0.7961(5) 1.1916(3) 0.096(3) Uani 1 1 d . . . . .
O5 O 0.1775(4) 0.6028(4) 0.8524(2) 0.0447(13) Uani 1 1 d . . . . .
O6 O 0.2220(4) 0.7054(4) 0.7722(2) 0.0419(13) Uani 1 1 d . . . . .
O7 O 0.1713(5) 0.8440(4) 0.7862(3) 0.0558(15) Uani 1 1 d . . . . .
O8 O 0.0526(12) 0.8332(7) 1.0776(5) 0.207(7) Uani 1 1 d . . . . .
O9 O 0.3139(4) 0.4332(4) 0.7079(2) 0.0422(13) Uani 1 1 d . . . . .
O10 O 0.3948(4) 0.6163(3) 0.7375(2) 0.0420(13) Uani 1 1 d . . . . .
O11 O 0.4621(5) 0.6503(4) 0.6618(3) 0.073(2) Uani 1 1 d . . . . .
O12 O 0.4257(5) 0.2102(4) 0.4719(3) 0.0655(17) Uani 1 1 d . . . . .
O13 O 0.1790(4) 0.5597(4) 0.6542(2) 0.0499(14) Uani 1 1 d . . . . .
O14 O 0.1231(4) 0.4537(4) 0.7314(2) 0.0472(14) Uani 1 1 d . . . . .
O15 O 0.0077(5) 0.3340(4) 0.6712(3) 0.0687(18) Uani 1 1 d . . . . .
O16 O 0.0660(5) 0.3331(4) 0.3570(2) 0.0607(17) Uani 1 1 d . . . . .

loop_
_atom_site_aniso_label
_atom_site_aniso_U_11
_atom_site_aniso_U_22
_atom_site_aniso_U_33
_atom_site_aniso_U_23
_atom_site_aniso_U_13
_atom_site_aniso_U_12
C1 0.046(5) 0.027(5) 0.043(4) 0.008(3) 0.008(4) -0.002(4)
C2 0.044(5) 0.038(5) 0.029(3) 0.010(3) 0.005(3) -0.001(4)
C02X 0.111(12) 0.039(7) 0.051(8) 0.026(6) 0.060(8) 0.055(10)
C02{ 0.051(15) 0.027(13) 0.056(14) 0.000(10) 0.024(12) 0.008(12)
C3 0.063(6) 0.043(5) 0.033(4) 0.011(4) 0.013(4) 0.002(4)
C4 0.050(5) 0.025(4) 0.015(3) -0.002(3) 0.004(3) -0.014(3)
C5 0.118(12) 0.24(2) 0.067(7) 0.037(10) 0.046(8) 0.055(12)
C6 0.088(8) 0.112(10) 0.037(5) 0.022(6) 0.001(5) -0.009(7)
C7 0.090(7) 0.060(7) 0.025(4) 0.004(4) 0.015(4) -0.002(5)
C8 0.085(7) 0.038(5) 0.036(4) 0.009(4) 0.010(4) 0.008(5)
C9 0.080(7) 0.053(6) 0.038(4) 0.013(4) 0.008(4) -0.012(5)
C10 0.066(6) 0.044(6) 0.036(4) 0.007(4) 0.014(4) 0.006(4)
C11 0.051(5) 0.047(5) 0.026(3) 0.006(3) 0.005(3) 0.001(4)
C12 0.061(6) 0.055(6) 0.032(4) 0.001(4) 0.011(4) 0.011(5)
C13 0.041(4) 0.050(5) 0.022(3) 0.006(3) 0.003(3) 0.006(4)
C14 0.077(7) 0.039(6) 0.047(5) 0.006(4) 0.005(4) 0.000(5)
C15 0.089(7) 0.053(6) 0.039(4) 0.015(4) 0.004(4) 0.003(5)
C16 0.107(8) 0.047(6) 0.046(5) -0.014(4) 0.032(5) -0.011(5)
C17 0.076(7) 0.044(6) 0.062(5) -0.003(4) 0.013(5) 0.010(5)
C18 0.069(6) 0.043(6) 0.052(5) 0.002(4) -0.001(4) 0.011(5)
C19 0.056(5) 0.033(5) 0.028(3) 0.005(3) 0.011(3) 0.010(4)
C20 0.136(9) 0.036(5) 0.050(5) 0.019(4) 0.054(6) 0.035(6)
C21 0.053(5) 0.051(6) 0.032(4) 0.012(4) 0.013(4) 0.006(4)
C22 0.136(19) 0.077(15) 0.068(11) 0.048(11) 0.058(12) 0.058(14)
C23 0.111(12) 0.039(7) 0.051(8) 0.026(6) 0.060(8) 0.055(10)
C24 0.149(13) 0.148(14) 0.184(14) 0.027(11) 0.051(11) 0.065(11)
C25 0.256(17) 0.045(7) 0.116(9) 0.029(7) 0.144(11) 0.049(9)
C26 0.191(13) 0.058(7) 0.071(6) 0.023(6) 0.092(8) 0.051(8)
C27 0.053(5) 0.061(6) 0.044(4) 0.009(4) 0.027(4) 0.008(4)
C28 0.050(5) 0.058(6) 0.044(4) 0.024(4) 0.022(4) 0.014(4)
C29 0.062(6) 0.040(5) 0.043(4) 0.010(4) 0.026(4) 0.010(4)
C30 0.062(5) 0.036(5) 0.039(4) 0.006(4) 0.025(4) 0.010(4)
C31 0.225(16) 0.063(8) 0.083(7) 0.032(6) 0.100(9) 0.059(9)
C32 0.095(8) 0.073(8) 0.054(5) 0.002(5) 0.043(5) -0.020(6)
C33 0.120(9) 0.054(7) 0.065(6) 0.006(5) 0.052(6) -0.007(6)
C34 0.111(10) 0.075(9) 0.093(8) 0.020(6) 0.053(7) 0.027(7)
C35 0.067(6) 0.056(6) 0.059(5) 0.013(5) 0.025(5) -0.003(5)
C36 0.082(7) 0.066(7) 0.059(5) 0.013(5) 0.043(5) 0.004(6)
C37 0.039(4) 0.043(5) 0.048(4) 0.005(4) 0.024(4) -0.004(4)
C38 0.047(5) 0.037(5) 0.041(4) 0.010(3) 0.024(3) 0.013(4)
C39 0.057(5) 0.041(5) 0.053(4) 0.014(4) 0.030(4) 0.003(4)
C40 0.053(5) 0.014(4) 0.031(3) 0.000(3) 0.032(3) 0.004(3)
C41 0.047(5) 0.036(5) 0.040(4) 0.006(3) 0.022(3) 0.005(4)
C42 0.045(4) 0.041(5) 0.024(3) 0.006(3) 0.017(3) 0.009(4)
C43 0.042(5) 0.051(5) 0.028(3) 0.015(3) 0.015(3) 0.013(4)
C44 0.056(5) 0.051(6) 0.035(4) 0.010(4) 0.022(4) 0.005(4)
C45 0.066(6) 0.034(5) 0.048(4) 0.014(4) 0.026(4) 0.010(4)
C46 0.064(6) 0.036(5) 0.048(4) 0.004(4) 0.026(4) 0.008(4)
C47 0.056(5) 0.046(5) 0.042(4) 0.011(4) 0.031(4) 0.008(4)
C48 0.082(7) 0.059(7) 0.082(6) 0.019(5) 0.054(6) 0.021(6)
C49 0.095(8) 0.097(9) 0.066(6) 0.030(6) 0.042(6) 0.028(7)
C50 0.123(9) 0.042(6) 0.062(6) 0.022(5) 0.031(6) 0.016(6)
C51 0.089(8) 0.060(7) 0.077(7) 0.018(6) 0.015(6) 0.010(6)
C52 0.139(11) 0.047(7) 0.084(7) -0.006(6) 0.003(7) 0.019(7)
C53 0.110(9) 0.057(8) 0.070(6) 0.008(6) 0.021(6) 0.009(6)
C54 0.120(9) 0.050(7) 0.048(5) 0.007(5) 0.025(5) 0.016(6)
C55 0.043(5) 0.039(5) 0.028(3) 0.008(3) 0.005(3) 0.015(4)
C56 0.036(4) 0.048(5) 0.029(3) 0.003(3) 0.003(3) -0.009(4)
C57 0.037(4) 0.058(6) 0.036(4) 0.003(4) 0.019(3) -0.010(4)
C58 0.035(4) 0.045(5) 0.041(4) 0.009(4) 0.011(3) 0.004(4)
C59 0.030(4) 0.019(4) 0.018(3) -0.001(3) 0.001(3) 0.000(3)
C60 0.037(4) 0.047(5) 0.024(3) 0.000(3) 0.002(3) 0.018(4)
C61 0.030(4) 0.047(5) 0.029(3) 0.010(3) 0.006(3) 0.005(3)
C62 0.068(6) 0.036(5) 0.035(4) 0.006(4) 0.002(4) 0.003(4)
C63 0.052(5) 0.069(7) 0.041(4) 0.023(4) 0.011(4) 0.001(5)
C64 0.053(5) 0.057(6) 0.038(4) 0.017(4) 0.010(4) 0.007(4)
C65 0.048(5) 0.052(6) 0.031(4) 0.001(4) 0.007(3) 0.011(4)
C66 0.086(7) 0.047(6) 0.029(4) -0.010(4) 0.003(4) 0.004(5)
C67 0.177(16) 0.134(14) 0.094(9) 0.050(9) 0.069(10) 0.009(11)
C68 0.120(12) 0.34(3) 0.070(8) 0.067(12) 0.057(8) 0.068(14)
C69 0.31(2) 0.170(17) 0.117(11) 0.080(11) 0.154(14) 0.157(17)
C70 0.192(17) 0.121(14) 0.049(6) -0.004(7) 0.014(8) 0.069(12)
C71 0.117(10) 0.103(10) 0.061(6) 0.032(6) 0.032(6) 0.036(8)
C72 0.103(8) 0.062(7) 0.048(5) 0.004(5) 0.015(5) 0.026(6)
C73 0.149(13) 0.148(14) 0.184(14) 0.027(11) 0.051(11) 0.065(11)
Er1 0.0497(2) 0.0395(2) 0.02640(17) 0.00202(14) 0.01448(14) -0.00120(16)
F1 0.125(5) 0.054(4) 0.057(3) 0.014(3) 0.017(3) -0.024(3)
F2 0.147(6) 0.076(4) 0.116(4) 0.066(4) 0.095(4) 0.046(4)
F3 0.117(5) 0.039(3) 0.082(3) 0.018(3) 0.057(3) -0.001(3)
F4 0.130(6) 0.080(5) 0.065(3) 0.019(3) 0.034(3) -0.029(4)
N1 0.134(8) 0.047(5) 0.030(3) -0.002(3) 0.025(4) -0.019(5)
N2 0.076(5) 0.047(5) 0.039(4) 0.003(3) -0.005(3) -0.003(4)
N4A 0.114(7) 0.080(7) 0.087(6) 0.033(5) 0.046(5) 0.013(5)
N3 0.073(5) 0.040(4) 0.036(3) 0.002(3) 0.014(3) -0.004(4)
N4 0.114(7) 0.080(7) 0.087(6) 0.033(5) 0.046(5) 0.013(5)
N5 0.078(5) 0.069(6) 0.046(4) 0.004(4) 0.036(4) -0.022(4)
N6 0.079(6) 0.055(5) 0.053(4) 0.010(4) 0.035(4) 0.012(4)
N7 0.073(5) 0.037(4) 0.056(4) 0.014(3) 0.041(4) 0.017(4)
N8 0.081(5) 0.039(5) 0.049(4) 0.006(3) 0.027(4) 0.014(4)
N9 0.080(6) 0.049(6) 0.084(6) -0.002(5) 0.018(5) 0.003(4)
N10 0.070(5) 0.045(5) 0.035(3) 0.003(3) 0.008(3) 0.002(4)
N11 0.084(6) 0.084(7) 0.034(4) 0.015(4) 0.020(4) -0.002(5)
N12 0.178(13) 0.105(10) 0.087(7) 0.037(7) 0.085(8) 0.044(9)
O1 0.069(4) 0.051(4) 0.027(3) 0.007(2) 0.013(2) -0.006(3)
O2 0.060(4) 0.041(3) 0.023(2) 0.002(2) 0.008(2) 0.001(3)
O3 0.093(5) 0.046(4) 0.040(3) 0.011(3) 0.002(3) -0.008(3)
O4 0.173(8) 0.057(5) 0.034(3) 0.002(3) 0.017(4) -0.022(5)
O5 0.059(4) 0.028(3) 0.046(3) 0.000(2) 0.023(3) 0.002(3)
O6 0.052(3) 0.053(4) 0.026(2) 0.008(2) 0.023(2) 0.004(3)
O7 0.091(5) 0.042(4) 0.046(3) 0.018(3) 0.032(3) 0.016(3)
O8 0.51(2) 0.093(7) 0.170(9) 0.088(7) 0.266(12) 0.159(11)
O9 0.051(3) 0.040(3) 0.036(3) 0.003(2) 0.021(2) 0.004(3)
O10 0.054(3) 0.033(3) 0.035(3) -0.009(2) 0.023(2) -0.001(2)
O11 0.116(6) 0.038(4) 0.088(4) -0.001(3) 0.079(4) -0.006(4)
O12 0.100(5) 0.038(4) 0.072(4) 0.004(3) 0.056(4) 0.007(3)
O13 0.060(4) 0.056(4) 0.022(2) -0.001(2) 0.006(2) 0.002(3)
O14 0.054(3) 0.050(4) 0.029(2) -0.006(2) 0.016(2) -0.014(3)
O15 0.084(5) 0.066(5) 0.040(3) -0.004(3) 0.018(3) -0.026(4)
O16 0.088(5) 0.052(4) 0.033(3) 0.001(3) 0.013(3) 0.011(4)

loop_
_atom_type_symbol
_atom_type_description
_atom_type_scat_dispersion_real
_atom_type_scat_dispersion_imag
_atom_type_scat_source
C C 0.0033 0.0016 'International Tables Vol C Tables 4.2.6.8 and 6.1.1.4'
H H 0.0000 0.0000 'International Tables Vol C Tables 4.2.6.8 and 6.1.1.4'
Er Er -0.2586 4.9576 'International Tables Vol C Tables 4.2.6.8 and 6.1.1.4'
F F 0.0171 0.0103 'International Tables Vol C Tables 4.2.6.8 and 6.1.1.4'
N N 0.0061 0.0033 'International Tables Vol C Tables 4.2.6.8 and 6.1.1.4'
O O 0.0106 0.0060 'International Tables Vol C Tables 4.2.6.8 and 6.1.1.4'

loop_
_geom_angle_atom_site_label_1
_geom_angle_atom_site_label_2
_geom_angle_atom_site_label_3
_geom_angle
_geom_angle_site_symmetry_1
_geom_angle_site_symmetry_3
_geom_angle_publ_flag
O2 C1 C2 117.9(7) . . ?
O3 C1 C2 118.8(6) . . ?
O3 C1 O2 123.3(7) . . ?
C3 C2 C1 116.1(7) . . ?
C13 C2 C1 125.5(6) . . ?
C13 C2 C3 118.4(7) . . ?
C02{ C02X C31 123.3(19) . . ?
C02{ C02X N4 116.0(19) . . ?
N4 C02X C31 117.5(18) . . ?
C02X C02{ H02{ 122.3 . . ?
C02X C02{ C20 115(2) . . ?
C20 C02{ H02{ 122.3 . . ?
C2 C3 H3 118.5 . . ?
C4 C3 C2 123.0(7) . . ?
C4 C3 H3 118.5 . . ?
C3 C4 C12 121.1(6) . . ?
C3 C4 N1 118.1(7) . . ?
C12 C4 N1 120.6(6) . . ?
H5A C5 H5B 109.5 . . ?
H5A C5 H5C 109.5 . . ?
H5B C5 H5C 109.5 . . ?
N1 C5 H5A 109.5 . . ?
N1 C5 H5B 109.5 . . ?
N1 C5 H5C 109.5 . . ?
H6A C6 H6B 108.6 . . ?
N1 C6 H6A 110.3 . . ?
N1 C6 H6B 110.3 . . ?
N1 C6 O4 107.0(8) . . ?
O4 C6 H6A 110.3 . . ?
O4 C6 H6B 110.3 . . ?
C8 C7 C12 122.0(7) . . ?
C8 C7 O4 119.5(7) . . ?
O4 C7 C12 118.5(8) . . ?
C7 C8 C9 116.2(8) . . ?
C7 C8 N2 120.0(7) . . ?
N2 C8 C9 123.8(8) . . ?
C10 C9 C8 123.1(8) . . ?
F1 C9 C8 118.6(8) . . ?
F1 C9 C10 117.9(7) . . ?
C9 C10 H10 119.9 . . ?
C9 C10 C11 120.3(7) . . ?
C11 C10 H10 119.9 . . ?
C10 C11 C12 118.6(7) . . ?
C10 C11 C13 122.5(6) . . ?
C12 C11 C13 118.8(7) . . ?
C4 C12 C7 120.0(7) . . ?
C4 C12 C11 120.2(7) . . ?
C11 C12 C7 119.8(8) . . ?
C2 C13 C11 117.8(6) . . ?
O1 C13 C2 125.2(7) . . ?
O1 C13 C11 117.0(7) . . ?
H14A C14 H14B 108.1 . . ?
C15 C14 H14A 109.6 . . ?
C15 C14 H14B 109.6 . . ?
N2 C14 H14A 109.6 . . ?
N2 C14 H14B 109.6 . . ?
N2 C14 C15 110.4(8) . . ?
C14 C15 H15A 109.4 . . ?
C14 C15 H15B 109.4 . . ?
C14 C15 N3 111.2(6) . . ?
H15A C15 H15B 108.0 . . ?
N3 C15 H15A 109.4 . . ?
N3 C15 H15B 109.4 . . ?
H16A C16 H16B 109.5 . . ?
H16A C16 H16C 109.5 . . ?
H16B C16 H16C 109.5 . . ?
N3 C16 H16A 109.5 . . ?
N3 C16 H16B 109.5 . . ?
N3 C16 H16C 109.5 . . ?
H17A C17 H17B 107.9 . . ?
C18 C17 H17A 109.2 . . ?
C18 C17 H17B 109.2 . . ?
N3 C17 H17A 109.2 . . ?
N3 C17 H17B 109.2 . . ?
N3 C17 C18 112.2(7) . . ?
C17 C18 H18A 110.0 . . ?
C17 C18 H18B 110.0 . . ?
H18A C18 H18B 108.4 . . ?
N2 C18 C17 108.3(7) . . ?
N2 C18 H18A 110.0 . . ?
N2 C18 H18B 110.0 . . ?
C20 C19 C30 116.7(7) . . ?
O5 C19 C20 124.8(7) . . ?
O5 C19 C30 118.4(7) . . ?
C19 C20 C02{ 118.9(12) . . ?
C19 C20 C21 123.4(7) . . ?
C19 C20 C22 115.5(10) . . ?
C21 C20 C02{ 112.2(13) . . ?
C22 C20 C21 118.7(9) . . ?
O6 C21 C20 118.2(7) . . ?
O6 C21 O7 125.0(7) . . ?
O7 C21 C20 116.7(7) . . ?
C20 C22 H22 117.9 . . ?
C23 C22 C20 124.2(14) . . ?
C23 C22 H22 117.9 . . ?
C22 C23 C31 116.1(12) . . ?
C22 C23 N4A 120.8(13) . . ?
N4A C23 C31 122.7(11) . . ?
H24A C24 H24B 109.5 . . ?
H24A C24 H24C 109.5 . . ?
H24B C24 H24C 109.5 . . ?
N4A C24 H24A 109.5 . . ?
N4A C24 H24B 109.5 . . ?
N4A C24 H24C 109.5 . . ?
H25A C25 H25B 107.5 . . ?
H25C C25 H25D 107.4 . . ?
N4A C25 H25A 108.4 . . ?
N4A C25 H25B 108.4 . . ?
N4 C25 H25C 108.2 . . ?
N4 C25 H25D 108.2 . . ?
O8 C25 H25A 108.4 . . ?
O8 C25 H25B 108.4 . . ?
O8 C25 H25C 108.2 . . ?
O8 C25 H25D 108.2 . . ?
O8 C25 N4A 115.5(11) . . ?
O8 C25 N4 116.3(13) . . ?
C27 C26 C31 120.6(9) . . ?
O8 C26 C27 119.3(8) . . ?
O8 C26 C31 120.0(9) . . ?
C26 C27 C28 116.4(7) . . ?
C26 C27 N5 123.3(8) . . ?
C28 C27 N5 120.4(8) . . ?
C29 C28 C27 123.8(8) . . ?
F2 C28 C27 117.9(7) . . ?
F2 C28 C29 118.1(7) . . ?
C28 C29 H29 119.6 . . ?
C28 C29 C30 120.8(7) . . ?
C30 C29 H29 119.6 . . ?
C29 C30 C19 122.5(7) . . ?
C29 C30 C31 117.8(7) . . ?
C31 C30 C19 119.6(8) . . ?
C02X C31 C26 119.6(12) . . ?
C23 C31 C26 115.7(10) . . ?
C30 C31 C02X 115.7(12) . . ?
C30 C31 C23 117.8(9) . . ?
C30 C31 C26 120.2(9) . . ?
H32A C32 H32B 108.0 . . ?
C33 C32 H32A 109.3 . . ?
C33 C32 H32B 109.3 . . ?
N5 C32 H32A 109.3 . . ?
N5 C32 H32B 109.3 . . ?
N5 C32 C33 111.6(8) . . ?
C32 C33 H33A 109.5 . . ?
C32 C33 H33B 109.5 . . ?
C32 C33 N6 110.7(8) . . ?
H33A C33 H33B 108.1 . . ?
N6 C33 H33A 109.5 . . ?
N6 C33 H33B 109.5 . . ?
H34A C34 H34B 109.5 . . ?
H34A C34 H34C 109.5 . . ?
H34B C34 H34C 109.5 . . ?
N6 C34 H34A 109.5 . . ?
N6 C34 H34B 109.5 . . ?
N6 C34 H34C 109.5 . . ?
H35A C35 H35B 108.1 . . ?
C36 C35 H35A 109.5 . . ?
C36 C35 H35B 109.5 . . ?
N6 C35 H35A 109.5 . . ?
N6 C35 H35B 109.5 . . ?
N6 C35 C36 110.8(8) . . ?
C35 C36 H36A 109.1 . . ?
C35 C36 H36B 109.1 . . ?
H36A C36 H36B 107.8 . . ?
N5 C36 C35 112.6(9) . . ?
N5 C36 H36A 109.1 . . ?
N5 C36 H36B 109.1 . . ?
O10 C37 C38 118.3(7) . . ?
O11 C37 C38 117.8(6) . . ?
O11 C37 O10 123.9(8) . . ?
C39 C38 C37 117.8(7) . . ?
C39 C38 C43 118.0(7) . . ?
C43 C38 C37 124.2(6) . . ?
C38 C39 H39 118.2 . . ?
C40 C39 C38 123.6(7) . . ?
C40 C39 H39 118.2 . . ?
C39 C40 C41 121.8(6) . . ?
C39 C40 N7 118.6(6) . . ?
C41 C40 N7 119.5(6) . . ?
C40 C41 C42 118.9(7) . . ?
C40 C41 C47 119.3(6) . . ?
C42 C41 C47 121.6(7) . . ?
C41 C42 C43 120.0(7) . . ?
C41 C42 C44 117.3(7) . . ?
C44 C42 C43 122.7(6) . . ?
C38 C43 C42 117.4(6) . . ?
O9 C43 C38 125.7(7) . . ?
O9 C43 C42 116.9(7) . . ?
C42 C44 H44 119.9 . . ?
C45 C44 C42 120.2(7) . . ?
C45 C44 H44 119.9 . . ?
C44 C45 C46 124.2(8) . . ?
C44 C45 F3 118.3(7) . . ?
F3 C45 C46 117.5(7) . . ?
C47 C46 C45 116.5(7) . . ?
C47 C46 N8 118.4(7) . . ?
N8 C46 C45 125.2(8) . . ?
C46 C47 C41 120.0(7) . . ?
O12 C47 C41 120.3(7) . . ?
O12 C47 C46 119.7(7) . . ?
H48A C48 H48B 108.0 . . ?
N7 C48 H48A 109.3 . . ?
N7 C48 H48B 109.3 . . ?
N7 C48 O12 111.5(7) . . ?
O12 C48 H48A 109.3 . . ?
O12 C48 H48B 109.3 . . ?
H49A C49 H49B 109.5 . . ?
H49A C49 H49C 109.5 . . ?
H49B C49 H49C 109.5 . . ?
N7 C49 H49A 109.5 . . ?
N7 C49 H49B 109.5 . . ?
N7 C49 H49C 109.5 . . ?
H50A C50 H50B 108.3 . . ?
C51 C50 H50A 109.9 . . ?
C51 C50 H50B 109.9 . . ?
N8 C50 H50A 109.9 . . ?
N8 C50 H50B 109.9 . . ?
N8 C50 C51 109.1(8) . . ?
C50 C51 H51A 108.7 . . ?
C50 C51 H51B 108.7 . . ?
H51A C51 H51B 107.6 . . ?
N9 C51 C50 114.3(9) . . ?
N9 C51 H51A 108.7 . . ?
N9 C51 H51B 108.7 . . ?
H52A C52 H52B 109.5 . . ?
H52A C52 H52C 109.5 . . ?
H52B C52 H52C 109.5 . . ?
N9 C52 H52A 109.5 . . ?
N9 C52 H52B 109.5 . . ?
N9 C52 H52C 109.5 . . ?
H53A C53 H53B 107.7 . . ?
C54 C53 H53A 108.8 . . ?
C54 C53 H53B 108.8 . . ?
N9 C53 H53A 108.8 . . ?
N9 C53 H53B 108.8 . . ?
N9 C53 C54 113.7(9) . . ?
C53 C54 H54A 109.9 . . ?
C53 C54 H54B 109.9 . . ?
C53 C54 N8 109.1(8) . . ?
H54A C54 H54B 108.3 . . ?
N8 C54 H54A 109.9 . . ?
N8 C54 H54B 109.9 . . ?
C56 C55 C61 116.8(6) . . ?
O13 C55 C56 125.5(6) . . ?
O13 C55 C61 117.8(7) . . ?
C55 C56 C57 122.2(6) . . ?
C58 C56 C55 119.8(7) . . ?
C58 C56 C57 118.0(7) . . ?
O14 C57 C56 121.6(7) . . ?
O14 C57 O15 120.8(6) . . ?
O15 C57 C56 117.7(6) . . ?
C56 C58 H58 118.3 . . ?
C59 C58 C56 123.4(8) . . ?
C59 C58 H58 118.3 . . ?
C58 C59 C60 121.0(6) . . ?
C58 C59 N10 119.1(7) . . ?
C60 C59 N10 119.4(6) . . ?
C59 C60 C61 119.7(6) . . ?
C59 C60 C65 121.4(7) . . ?
C61 C60 C65 118.8(8) . . ?
C60 C61 C55 119.1(7) . . ?
C62 C61 C55 122.4(7) . . ?
C62 C61 C60 118.4(6) . . ?
C61 C62 H62 119.5 . . ?
C63 C62 C61 120.9(8) . . ?
C63 C62 H62 119.5 . . ?
C62 C63 C64 123.5(8) . . ?
F4 C63 C62 117.6(8) . . ?
F4 C63 C64 118.9(7) . . ?
C65 C64 C63 115.4(7) . . ?
N11 C64 C63 123.9(8) . . ?
N11 C64 C65 120.6(8) . . ?
C64 C65 C60 123.0(7) . . ?
O16 C65 C60 117.5(8) . . ?
O16 C65 C64 119.5(7) . . ?
H66A C66 H66B 107.7 . . ?
N10 C66 H66A 108.8 . . ?
N10 C66 H66B 108.8 . . ?
O16 C66 H66A 108.8 . . ?
O16 C66 H66B 108.8 . . ?
O16 C66 N10 113.9(7) . . ?
H67A C67 H67B 108.9 . . ?
C68 C67 H67A 110.9 . . ?
C68 C67 H67B 110.9 . . ?
N11 C67 H67A 110.9 . . ?
N11 C67 H67B 110.9 . . ?
N11 C67 C68 104.1(12) . . ?
C67 C68 H68 125.8 . . ?
N12 C68 C67 108.4(12) . . ?
N12 C68 H68 125.8 . . ?
H69A C69 H69B 109.5 . . ?
H69A C69 H69C 109.5 . . ?
H69B C69 H69C 109.5 . . ?
N12 C69 H69A 109.5 . . ?
N12 C69 H69B 109.5 . . ?
N12 C69 H69C 109.5 . . ?
H70A C70 H70B 107.3 . . ?
C71 C70 H70A 108.0 . . ?
C71 C70 H70B 108.0 . . ?
N12 C70 H70A 108.0 . . ?
N12 C70 H70B 108.0 . . ?
N12 C70 C71 117.0(12) . . ?
C70 C71 H71A 111.0 . . ?
C70 C71 H71B 111.0 . . ?
H71A C71 H71B 109.0 . . ?
N11 C71 C70 103.9(9) . . ?
N11 C71 H71A 111.0 . . ?
N11 C71 H71B 111.0 . . ?
H72A C72 H72B 109.5 . . ?
H72A C72 H72C 109.5 . . ?
H72B C72 H72C 109.5 . . ?
N10 C72 H72A 109.5 . . ?
N10 C72 H72B 109.5 . . ?
N10 C72 H72C 109.5 . . ?
H73A C73 H73B 109.5 . . ?
H73A C73 H73C 109.5 . . ?
H73B C73 H73C 109.5 . . ?
N4 C73 H73A 109.5 . . ?
N4 C73 H73B 109.5 . . ?
N4 C73 H73C 109.5 . . ?
O1 Er1 O5 76.07(18) . . ?
O1 Er1 O9 117.59(18) . . ?
O1 Er1 O13 143.63(19) . . ?
O2 Er1 O1 73.94(18) . . ?
O2 Er1 O5 78.83(17) . . ?
O2 Er1 O6 144.52(15) . . ?
O2 Er1 O9 71.77(16) . . ?
O2 Er1 O10 114.12(18) . . ?
O2 Er1 O13 140.20(18) . . ?
O2 Er1 O14 78.59(19) . . ?
O5 Er1 O9 141.25(18) . . ?
O5 Er1 O13 115.68(18) . . ?
O6 Er1 O1 80.82(18) . . ?
O6 Er1 O5 71.08(16) . . ?
O6 Er1 O9 143.36(15) . . ?
O6 Er1 O10 82.35(17) . . ?
O6 Er1 O13 72.13(17) . . ?
O6 Er1 O14 109.71(19) . . ?
O9 Er1 O13 75.99(17) . . ?
O10 Er1 O1 75.69(17) . . ?
O10 Er1 O5 143.74(17) . . ?
O10 Er1 O9 73.21(17) . . ?
O10 Er1 O13 76.99(18) . . ?
O10 Er1 O14 139.86(15) . . ?
O14 Er1 O1 142.65(17) . . ?
O14 Er1 O5 74.15(17) . . ?
O14 Er1 O9 75.72(18) . . ?
O14 Er1 O13 71.28(18) . . ?
C4 N1 C5 110.2(8) . . ?
C4 N1 C6 107.0(7) . . ?
C5 N1 C6 113.5(9) . . ?
C8 N2 C14 117.3(7) . . ?
C8 N2 C18 119.0(6) . . ?
C14 N2 C18 110.4(7) . . ?
C23 N4A C24 108.2(17) . . ?
C23 N4A C25 102.7(12) . . ?
C24 N4A C25 125.6(16) . . ?
C15 N3 H3A 107.2 . . ?
C16 N3 C15 113.7(6) . . ?
C16 N3 H3A 107.2 . . ?
C17 N3 C15 110.0(7) . . ?
C17 N3 C16 111.3(7) . . ?
C17 N3 H3A 107.2 . . ?
C02X N4 C25 110.8(19) . . ?
C02X N4 C73 118(2) . . ?
C73 N4 C25 109.9(18) . . ?
C27 N5 C32 125.1(8) . . ?
C27 N5 C36 121.5(7) . . ?
C36 N5 C32 112.2(7) . . ?
C33 N6 H6 107.8 . . ?
C34 N6 C33 114.0(8) . . ?
C34 N6 H6 107.8 . . ?
C35 N6 C33 109.6(6) . . ?
C35 N6 C34 109.5(8) . . ?
C35 N6 H6 107.8 . . ?
C40 N7 C48 106.2(6) . . ?
C40 N7 C49 109.7(7) . . ?
C49 N7 C48 112.8(8) . . ?
C46 N8 C50 120.5(7) . . ?
C46 N8 C54 116.5(7) . . ?
C50 N8 C54 109.9(7) . . ?
C51 N9 C52 111.4(8) . . ?
C51 N9 C53 110.3(9) . . ?
C51 N9 H9 107.9 . . ?
C52 N9 H9 107.9 . . ?
C53 N9 C52 111.2(9) . . ?
C53 N9 H9 107.9 . . ?
C59 N10 C66 107.4(6) . . ?
C59 N10 C72 109.0(6) . . ?
C66 N10 C72 111.5(7) . . ?
C64 N11 C67 120.0(8) . . ?
C64 N11 C71 119.7(8) . . ?
C71 N11 C67 111.8(8) . . ?
C68 N12 C69 112.3(13) . . ?
C68 N12 C70 107.1(11) . . ?
C68 N12 H12 108.4 . . ?
C69 N12 C70 112.2(13) . . ?
C69 N12 H12 108.4 . . ?
C70 N12 H12 108.4 . . ?
C13 O1 Er1 128.4(5) . . ?
C1 O2 Er1 136.8(5) . . ?
C7 O4 C6 111.7(7) . . ?
C19 O5 Er1 134.9(5) . . ?
C21 O6 Er1 143.3(5) . . ?
C26 O8 C25 115.1(8) . . ?
C43 O9 Er1 132.2(5) . . ?
C37 O10 Er1 136.0(5) . . ?
C47 O12 C48 112.1(6) . . ?
C55 O13 Er1 128.0(5) . . ?
C57 O14 Er1 137.1(5) . . ?
C65 O16 C66 112.3(6) . . ?

loop_
_geom_bond_atom_site_label_1
_geom_bond_atom_site_label_2
_geom_bond_distance
_geom_bond_site_symmetry_2
_geom_bond_publ_flag
C1 C2 1.504(10) . ?
C1 O2 1.278(8) . ?
C1 O3 1.232(9) . ?
C2 C3 1.411(9) . ?
C2 C13 1.407(10) . ?
C02X C02{ 1.36(3) . ?
C02X C31 1.44(3) . ?
C02X N4 1.39(3) . ?
C02{ H02{ 0.9300 . ?
C02{ C20 1.48(2) . ?
C3 H3 0.9300 . ?
C3 C4 1.316(10) . ?
C4 C12 1.374(11) . ?
C4 N1 1.433(8) . ?
C5 H5A 0.9600 . ?
C5 H5B 0.9600 . ?
C5 H5C 0.9600 . ?
C5 N1 1.436(14) . ?
C6 H6A 0.9700 . ?
C6 H6B 0.9700 . ?
C6 N1 1.482(12) . ?
C6 O4 1.508(12) . ?
C7 C8 1.367(12) . ?
C7 C12 1.418(11) . ?
C7 O4 1.404(9) . ?
C8 C9 1.424(10) . ?
C8 N2 1.406(10) . ?
C9 C10 1.358(11) . ?
C9 F1 1.347(10) . ?
C10 H10 0.9300 . ?
C10 C11 1.395(11) . ?
C11 C12 1.398(10) . ?
C11 C13 1.468(10) . ?
C13 O1 1.281(8) . ?
C14 H14A 0.9700 . ?
C14 H14B 0.9700 . ?
C14 C15 1.482(11) . ?
C14 N2 1.469(10) . ?
C15 H15A 0.9700 . ?
C15 H15B 0.9700 . ?
C15 N3 1.485(10) . ?
C16 H16A 0.9600 . ?
C16 H16B 0.9600 . ?
C16 H16C 0.9600 . ?
C16 N3 1.474(9) . ?
C17 H17A 0.9700 . ?
C17 H17B 0.9700 . ?
C17 C18 1.517(11) . ?
C17 N3 1.447(10) . ?
C18 H18A 0.9700 . ?
C18 H18B 0.9700 . ?
C18 N2 1.476(10) . ?
C19 C20 1.429(11) . ?
C19 C30 1.463(10) . ?
C19 O5 1.233(8) . ?
C20 C21 1.471(10) . ?
C20 C22 1.452(18) . ?
C21 O6 1.261(9) . ?
C21 O7 1.264(9) . ?
C22 H22 0.9300 . ?
C22 C23 1.326(19) . ?
C23 C31 1.449(16) . ?
C23 N4A 1.405(18) . ?
C24 H24A 0.9600 . ?
C24 H24B 0.9600 . ?
C24 H24C 0.9600 . ?
C24 N4A 1.47(3) . ?
C25 H25A 0.9700 . ?
C25 H25B 0.9700 . ?
C25 H25C 0.9700 . ?
C25 H25D 0.9700 . ?
C25 N4A 1.559(18) . ?
C25 N4 1.57(3) . ?
C25 O8 1.416(12) . ?
C26 C27 1.366(12) . ?
C26 C31 1.451(12) . ?
C26 O8 1.337(11) . ?
C27 C28 1.383(11) . ?
C27 N5 1.393(9) . ?
C28 C29 1.367(9) . ?
C28 F2 1.334(9) . ?
C29 H29 0.9300 . ?
C29 C30 1.378(10) . ?
C30 C31 1.379(12) . ?
C32 H32A 0.9700 . ?
C32 H32B 0.9700 . ?
C32 C33 1.490(13) . ?
C32 N5 1.434(11) . ?
C33 H33A 0.9700 . ?
C33 H33B 0.9700 . ?
C33 N6 1.519(12) . ?
C34 H34A 0.9600 . ?
C34 H34B 0.9600 . ?
C34 H34C 0.9600 . ?
C34 N6 1.504(12) . ?
C35 H35A 0.9700 . ?
C35 H35B 0.9700 . ?
C35 C36 1.493(12) . ?
C35 N6 1.477(10) . ?
C36 H36A 0.9700 . ?
C36 H36B 0.9700 . ?
C36 N5 1.409(11) . ?
C37 C38 1.521(10) . ?
C37 O10 1.274(8) . ?
C37 O11 1.226(9) . ?
C38 C39 1.384(9) . ?
C38 C43 1.424(10) . ?
C39 H39 0.9300 . ?
C39 C40 1.319(9) . ?
C40 C41 1.376(10) . ?
C40 N7 1.424(8) . ?
C41 C42 1.394(9) . ?
C41 C47 1.412(10) . ?
C42 C43 1.456(10) . ?
C42 C44 1.422(11) . ?
C43 O9 1.267(8) . ?
C44 H44 0.9300 . ?
C44 C45 1.320(10) . ?
C45 C46 1.426(10) . ?
C45 F3 1.340(9) . ?
C46 C47 1.386(11) . ?
C46 N8 1.408(10) . ?
C47 O12 1.360(8) . ?
C48 H48A 0.9700 . ?
C48 H48B 0.9700 . ?
C48 N7 1.447(10) . ?
C48 O12 1.462(11) . ?
C49 H49A 0.9600 . ?
C49 H49B 0.9600 . ?
C49 H49C 0.9600 . ?
C49 N7 1.435(11) . ?
C50 H50A 0.9700 . ?
C50 H50B 0.9700 . ?
C50 C51 1.480(13) . ?
C50 N8 1.456(11) . ?
C51 H51A 0.9700 . ?
C51 H51B 0.9700 . ?
C51 N9 1.394(11) . ?
C52 H52A 0.9600 . ?
C52 H52B 0.9600 . ?
C52 H52C 0.9600 . ?
C52 N9 1.515(12) . ?
C53 H53A 0.9700 . ?
C53 H53B 0.9700 . ?
C53 C54 1.451(13) . ?
C53 N9 1.420(12) . ?
C54 H54A 0.9700 . ?
C54 H54B 0.9700 . ?
C54 N8 1.477(10) . ?
C55 C56 1.425(11) . ?
C55 C61 1.471(9) . ?
C55 O13 1.274(8) . ?
C56 C57 1.471(9) . ?
C56 C58 1.360(10) . ?
C57 O14 1.247(8) . ?
C57 O15 1.276(9) . ?
C58 H58 0.9300 . ?
C58 C59 1.351(9) . ?
C59 C60 1.365(10) . ?
C59 N10 1.423(8) . ?
C60 C61 1.419(10) . ?
C60 C65 1.422(10) . ?
C61 C62 1.390(11) . ?
C62 H62 0.9300 . ?
C62 C63 1.361(10) . ?
C63 C64 1.420(11) . ?
C63 F4 1.348(10) . ?
C64 C65 1.382(12) . ?
C64 N11 1.375(10) . ?
C65 O16 1.377(9) . ?
C66 H66A 0.9700 . ?
C66 H66B 0.9700 . ?
C66 N10 1.452(10) . ?
C66 O16 1.406(11) . ?
C67 H67A 0.9700 . ?
C67 H67B 0.9700 . ?
C67 C68 1.609(18) . ?
C67 N11 1.501(15) . ?
C68 H68 0.9300 . ?
C68 N12 1.366(16) . ?
C69 H69A 0.9600 . ?
C69 H69B 0.9600 . ?
C69 H69C 0.9600 . ?
C69 N12 1.424(13) . ?
C70 H70A 0.9700 . ?
C70 H70B 0.9700 . ?
C70 C71 1.548(15) . ?
C70 N12 1.455(18) . ?
C71 H71A 0.9700 . ?
C71 H71B 0.9700 . ?
C71 N11 1.466(12) . ?
C72 H72A 0.9600 . ?
C72 H72B 0.9600 . ?
C72 H72C 0.9600 . ?
C72 N10 1.468(11) . ?
C73 H73A 0.9600 . ?
C73 H73B 0.9600 . ?
C73 H73C 0.9600 . ?
C73 N4 1.481(17) . ?
Er1 O1 2.353(5) . ?
Er1 O2 2.295(5) . ?
Er1 O5 2.357(5) . ?
Er1 O6 2.298(5) . ?
Er1 O9 2.363(5) . ?
Er1 O10 2.312(5) . ?
Er1 O13 2.403(4) . ?
Er1 O14 2.330(5) . ?
N3 H3A 0.9800 . ?
N6 H6 0.9800 . ?
N9 H9 0.9800 . ?
N12 H12 0.9800 . ?

loop_
_geom_torsion_atom_site_label_1
_geom_torsion_atom_site_label_2
_geom_torsion_atom_site_label_3
_geom_torsion_atom_site_label_4
_geom_torsion
_geom_torsion_site_symmetry_1
_geom_torsion_site_symmetry_2
_geom_torsion_site_symmetry_3
_geom_torsion_site_symmetry_4
_geom_torsion_publ_flag
C1 C2 C3 C4 -179.8(7) . . . . ?
C1 C2 C13 C11 -175.0(7) . . . . ?
C1 C2 C13 O1 4.7(13) . . . . ?
C2 C1 O2 Er1 -17.6(11) . . . . ?
C2 C3 C4 C12 -7.3(13) . . . . ?
C2 C3 C4 N1 177.5(8) . . . . ?
C2 C13 O1 Er1 27.7(11) . . . . ?
C02X C02{ C20 C19 -21(3) . . . . ?
C02X C02{ C20 C21 -176.0(18) . . . . ?
C02{ C02X C31 C26 -173(2) . . . . ?
C02{ C02X C31 C30 30(3) . . . . ?
C02{ C02X N4 C25 139(2) . . . . ?
C02{ C02X N4 C73 11(4) . . . . ?
C02{ C20 C21 O6 148.9(12) . . . . ?
C02{ C20 C21 O7 -33.0(15) . . . . ?
C3 C2 C13 C11 6.3(11) . . . . ?
C3 C2 C13 O1 -174.0(7) . . . . ?
C3 C4 C12 C7 -172.0(8) . . . . ?
C3 C4 C12 C11 9.8(13) . . . . ?
C3 C4 N1 C5 -98.5(11) . . . . ?
C3 C4 N1 C6 137.6(9) . . . . ?
C7 C8 C9 C10 1.9(15) . . . . ?
C7 C8 C9 F1 -170.0(9) . . . . ?
C7 C8 N2 C14 68.5(12) . . . . ?
C7 C8 N2 C18 -154.3(9) . . . . ?
C8 C7 C12 C4 -176.3(9) . . . . ?
C8 C7 C12 C11 2.0(15) . . . . ?
C8 C7 O4 C6 -154.6(9) . . . . ?
C8 C9 C10 C11 1.1(15) . . . . ?
C9 C8 N2 C14 -113.1(10) . . . . ?
C9 C8 N2 C18 24.0(14) . . . . ?
C9 C10 C11 C12 -2.5(13) . . . . ?
C9 C10 C11 C13 -179.0(8) . . . . ?
C10 C11 C12 C4 179.4(8) . . . . ?
C10 C11 C12 C7 1.1(13) . . . . ?
C10 C11 C13 C2 172.6(8) . . . . ?
C10 C11 C13 O1 -7.1(12) . . . . ?
C11 C13 O1 Er1 -152.6(5) . . . . ?
C12 C4 N1 C5 86.3(12) . . . . ?
C12 C4 N1 C6 -37.5(12) . . . . ?
C12 C7 C8 C9 -3.4(15) . . . . ?
C12 C7 C8 N2 175.1(8) . . . . ?
C12 C7 O4 C6 25.7(13) . . . . ?
C12 C11 C13 C2 -3.9(11) . . . . ?
C12 C11 C13 O1 176.4(7) . . . . ?
C13 C2 C3 C4 -0.9(12) . . . . ?
C13 C11 C12 C4 -4.0(12) . . . . ?
C13 C11 C12 C7 177.7(8) . . . . ?
C14 C15 N3 C16 -178.7(8) . . . . ?
C14 C15 N3 C17 55.7(10) . . . . ?
C15 C14 N2 C8 -159.8(8) . . . . ?
C15 C14 N2 C18 59.6(10) . . . . ?
C17 C18 N2 C8 161.7(8) . . . . ?
C17 C18 N2 C14 -58.4(10) . . . . ?
C18 C17 N3 C15 -56.4(10) . . . . ?
C18 C17 N3 C16 176.7(8) . . . . ?
C19 C20 C21 O6 -4.7(14) . . . . ?
C19 C20 C21 O7 173.4(9) . . . . ?
C19 C20 C22 C23 17(3) . . . . ?
C19 C30 C31 C02X -26(2) . . . . ?
C19 C30 C31 C23 27.2(19) . . . . ?
C19 C30 C31 C26 178.0(11) . . . . ?
C20 C19 C30 C29 -176.2(8) . . . . ?
C20 C19 C30 C31 -0.2(14) . . . . ?
C20 C19 O5 Er1 27.1(12) . . . . ?
C20 C21 O6 Er1 -2.7(13) . . . . ?
C20 C22 C23 C31 9(3) . . . . ?
C20 C22 C23 N4A -178.4(18) . . . . ?
C21 C20 C22 C23 -179.6(17) . . . . ?
C22 C20 C21 O6 -166.5(13) . . . . ?
C22 C20 C21 O7 11.5(17) . . . . ?
C22 C23 C31 C26 176.2(17) . . . . ?
C22 C23 C31 C30 -32(2) . . . . ?
C22 C23 N4A C24 87(2) . . . . ?
C22 C23 N4A C25 -138.3(18) . . . . ?
C26 C27 C28 C29 4.7(14) . . . . ?
C26 C27 C28 F2 179.3(9) . . . . ?
C26 C27 N5 C32 -36.2(15) . . . . ?
C26 C27 N5 C36 130.1(12) . . . . ?
C27 C26 C31 C02X -148.3(17) . . . . ?
C27 C26 C31 C23 158.3(14) . . . . ?
C27 C26 C31 C30 7(2) . . . . ?
C27 C26 O8 C25 176.6(13) . . . . ?
C27 C28 C29 C30 -4.0(13) . . . . ?
C28 C27 N5 C32 145.3(10) . . . . ?
C28 C27 N5 C36 -48.4(13) . . . . ?
C28 C29 C30 C19 -179.5(8) . . . . ?
C28 C29 C30 C31 4.4(14) . . . . ?
C29 C30 C31 C02X 150.3(15) . . . . ?
C29 C30 C31 C23 -156.6(12) . . . . ?
C29 C30 C31 C26 -5.8(18) . . . . ?
C30 C19 C20 C02{ 24.5(17) . . . . ?
C30 C19 C20 C21 176.4(8) . . . . ?
C30 C19 C20 C22 -21.1(16) . . . . ?
C30 C19 O5 Er1 -156.8(5) . . . . ?
C31 C02X C02{ C20 -7(3) . . . . ?
C31 C02X N4 C25 -21(3) . . . . ?
C31 C02X N4 C73 -149(3) . . . . ?
C31 C23 N4A C24 -101(2) . . . . ?
C31 C23 N4A C25 33(2) . . . . ?
C31 C26 C27 C28 -6.0(18) . . . . ?
C31 C26 C27 N5 175.4(11) . . . . ?
C31 C26 O8 C25 0(2) . . . . ?
C32 C33 N6 C34 -176.8(8) . . . . ?
C32 C33 N6 C35 -53.7(10) . . . . ?
C33 C32 N5 C27 110.8(10) . . . . ?
C33 C32 N5 C36 -56.6(11) . . . . ?
C35 C36 N5 C27 -110.8(9) . . . . ?
C35 C36 N5 C32 57.1(11) . . . . ?
C36 C35 N6 C33 53.6(10) . . . . ?
C36 C35 N6 C34 179.3(8) . . . . ?
C37 C38 C39 C40 177.6(7) . . . . ?
C37 C38 C43 C42 -175.7(6) . . . . ?
C37 C38 C43 O9 1.8(12) . . . . ?
C38 C37 O10 Er1 -33.2(11) . . . . ?
C38 C39 C40 C41 -0.4(12) . . . . ?
C38 C39 C40 N7 174.9(7) . . . . ?
C38 C43 O9 Er1 18.0(11) . . . . ?
C39 C38 C43 C42 5.6(10) . . . . ?
C39 C38 C43 O9 -176.8(7) . . . . ?
C39 C40 C41 C42 2.2(11) . . . . ?
C39 C40 C41 C47 -174.5(7) . . . . ?
C39 C40 N7 C48 143.8(8) . . . . ?
C39 C40 N7 C49 -94.0(9) . . . . ?
C40 C41 C42 C43 0.1(11) . . . . ?
C40 C41 C42 C44 179.1(7) . . . . ?
C40 C41 C47 C46 -178.3(8) . . . . ?
C40 C41 C47 O12 0.8(12) . . . . ?
C41 C40 N7 C48 -40.7(10) . . . . ?
C41 C40 N7 C49 81.5(9) . . . . ?
C41 C42 C43 C38 -4.0(10) . . . . ?
C41 C42 C43 O9 178.3(6) . . . . ?
C41 C42 C44 C45 1.1(11) . . . . ?
C41 C47 O12 C48 21.1(11) . . . . ?
C42 C41 C47 C46 5.0(12) . . . . ?
C42 C41 C47 O12 -175.9(7) . . . . ?
C42 C43 O9 Er1 -164.5(4) . . . . ?
C42 C44 C45 C46 1.3(13) . . . . ?
C42 C44 C45 F3 -177.2(7) . . . . ?
C43 C38 C39 C40 -3.7(12) . . . . ?
C43 C42 C44 C45 -179.9(7) . . . . ?
C44 C42 C43 C38 177.1(7) . . . . ?
C44 C42 C43 O9 -0.7(10) . . . . ?
C44 C45 C46 C47 -0.6(13) . . . . ?
C44 C45 C46 N8 178.0(8) . . . . ?
C45 C46 C47 C41 -2.5(12) . . . . ?
C45 C46 C47 O12 178.4(7) . . . . ?
C45 C46 N8 C50 -23.9(13) . . . . ?
C45 C46 N8 C54 113.4(10) . . . . ?
C46 C47 O12 C48 -159.8(8) . . . . ?
C47 C41 C42 C43 176.8(7) . . . . ?
C47 C41 C42 C44 -4.3(11) . . . . ?
C47 C46 N8 C50 154.7(9) . . . . ?
C47 C46 N8 C54 -68.0(11) . . . . ?
C50 C51 N9 C52 178.0(10) . . . . ?
C50 C51 N9 C53 54.0(13) . . . . ?
C51 C50 N8 C46 -164.3(8) . . . . ?
C51 C50 N8 C54 55.9(11) . . . . ?
C53 C54 N8 C46 161.2(9) . . . . ?
C53 C54 N8 C50 -57.2(11) . . . . ?
C54 C53 N9 C51 -55.0(13) . . . . ?
C54 C53 N9 C52 -179.0(9) . . . . ?
C55 C56 C57 O14 -12.3(13) . . . . ?
C55 C56 C57 O15 167.9(8) . . . . ?
C55 C56 C58 C59 0.7(12) . . . . ?
C55 C61 C62 C63 175.2(7) . . . . ?
C56 C55 C61 C60 -4.2(10) . . . . ?
C56 C55 C61 C62 -180.0(7) . . . . ?
C56 C55 O13 Er1 34.5(11) . . . . ?
C56 C57 O14 Er1 -15.6(13) . . . . ?
C56 C58 C59 C60 -0.5(11) . . . . ?
C56 C58 C59 N10 171.3(7) . . . . ?
C57 C56 C58 C59 -177.5(7) . . . . ?
C58 C56 C57 O14 165.9(8) . . . . ?
C58 C56 C57 O15 -13.9(12) . . . . ?
C58 C59 C60 C61 -2.1(11) . . . . ?
C58 C59 C60 C65 178.0(7) . . . . ?
C58 C59 N10 C66 155.4(7) . . . . ?
C58 C59 N10 C72 -83.6(9) . . . . ?
C59 C60 C61 C55 4.5(10) . . . . ?
C59 C60 C61 C62 -179.6(7) . . . . ?
C59 C60 C65 C64 -179.2(8) . . . . ?
C59 C60 C65 O16 -1.8(11) . . . . ?
C60 C59 N10 C66 -32.6(9) . . . . ?
C60 C59 N10 C72 88.3(9) . . . . ?
C60 C61 C62 C63 -0.5(12) . . . . ?
C60 C65 O16 C66 26.3(10) . . . . ?
C61 C55 C56 C57 179.9(7) . . . . ?
C61 C55 C56 C58 1.7(11) . . . . ?
C61 C55 O13 Er1 -144.4(5) . . . . ?
C61 C60 C65 C64 1.0(11) . . . . ?
C61 C60 C65 O16 178.4(6) . . . . ?
C61 C62 C63 C64 -0.4(14) . . . . ?
C61 C62 C63 F4 176.9(8) . . . . ?
C62 C63 C64 C65 1.5(13) . . . . ?
C62 C63 C64 N11 -174.6(8) . . . . ?
C63 C64 C65 C60 -1.8(12) . . . . ?
C63 C64 C65 O16 -179.2(7) . . . . ?
C63 C64 N11 C67 18.8(15) . . . . ?
C63 C64 N11 C71 -126.6(10) . . . . ?
C64 C65 O16 C66 -156.2(8) . . . . ?
C65 C60 C61 C55 -175.7(6) . . . . ?
C65 C60 C61 C62 0.3(10) . . . . ?
C65 C64 N11 C67 -157.2(10) . . . . ?
C65 C64 N11 C71 57.4(13) . . . . ?
C67 C68 N12 C69 172.7(12) . . . . ?
C67 C68 N12 C70 -63.7(17) . . . . ?
C68 C67 N11 C64 147.2(9) . . . . ?
C68 C67 N11 C71 -64.8(13) . . . . ?
C70 C71 N11 C64 -154.4(10) . . . . ?
C70 C71 N11 C67 57.5(13) . . . . ?
C71 C70 N12 C68 61.1(16) . . . . ?
C71 C70 N12 C69 -175.2(10) . . . . ?
F1 C9 C10 C11 173.0(8) . . . . ?
F2 C28 C29 C30 -178.6(8) . . . . ?
F3 C45 C46 C47 177.9(7) . . . . ?
F3 C45 C46 N8 -3.4(12) . . . . ?
F4 C63 C64 C65 -175.7(8) . . . . ?
F4 C63 C64 N11 8.1(13) . . . . ?
N1 C4 C12 C7 3.1(13) . . . . ?
N1 C4 C12 C11 -175.2(8) . . . . ?
N1 C6 O4 C7 -60.1(11) . . . . ?
N2 C8 C9 C10 -176.5(9) . . . . ?
N2 C8 C9 F1 11.6(15) . . . . ?
N2 C14 C15 N3 -57.4(11) . . . . ?
N4A C23 C31 C26 4(2) . . . . ?
N4A C23 C31 C30 156.1(15) . . . . ?
N4A C25 O8 C26 45(2) . . . . ?
N3 C17 C18 N2 58.0(11) . . . . ?
N4 C02X C02{ C20 -166(2) . . . . ?
N4 C02X C31 C26 -14(3) . . . . ?
N4 C02X C31 C30 -170.7(19) . . . . ?
N4 C25 O8 C26 -38(2) . . . . ?
N5 C27 C28 C29 -176.7(8) . . . . ?
N5 C27 C28 F2 -2.1(13) . . . . ?
N5 C32 C33 N6 54.8(10) . . . . ?
N6 C35 C36 N5 -56.2(10) . . . . ?
N7 C40 C41 C42 -173.0(7) . . . . ?
N7 C40 C41 C47 10.2(11) . . . . ?
N7 C48 O12 C47 -54.5(10) . . . . ?
N8 C46 C47 C41 178.8(7) . . . . ?
N8 C46 C47 O12 -0.3(12) . . . . ?
N8 C50 C51 N9 -55.9(13) . . . . ?
N9 C53 C54 N8 56.9(13) . . . . ?
N10 C59 C60 C61 -174.0(6) . . . . ?
N10 C59 C60 C65 6.2(10) . . . . ?
N10 C66 O16 C65 -57.0(10) . . . . ?
N11 C64 C65 C60 174.5(7) . . . . ?
N11 C64 C65 O16 -2.8(12) . . . . ?
N11 C67 C68 N12 67.5(16) . . . . ?
N12 C70 C71 N11 -55.0(14) . . . . ?
O2 C1 C2 C3 167.4(7) . . . . ?
O2 C1 C2 C13 -11.3(12) . . . . ?
O3 C1 C2 C3 -13.1(11) . . . . ?
O3 C1 C2 C13 168.2(8) . . . . ?
O3 C1 O2 Er1 162.9(6) . . . . ?
O4 C6 N1 C4 64.1(10) . . . . ?
O4 C6 N1 C5 -57.7(11) . . . . ?
O4 C7 C8 C9 176.9(9) . . . . ?
O4 C7 C8 N2 -4.6(15) . . . . ?
O4 C7 C12 C4 3.5(14) . . . . ?
O4 C7 C12 C11 -178.3(8) . . . . ?
O5 C19 C20 C02{ -159.3(13) . . . . ?
O5 C19 C20 C21 -7.4(15) . . . . ?
O5 C19 C20 C22 155.1(12) . . . . ?
O5 C19 C30 C29 7.4(12) . . . . ?
O5 C19 C30 C31 -176.7(10) . . . . ?
O7 C21 O6 Er1 179.4(5) . . . . ?
O8 C25 N4A C23 -59.4(17) . . . . ?
O8 C25 N4A C24 64(2) . . . . ?
O8 C25 N4 C02X 49(2) . . . . ?
O8 C25 N4 C73 -178(2) . . . . ?
O8 C26 C27 C28 177.6(12) . . . . ?
O8 C26 C27 N5 -1.0(19) . . . . ?
O8 C26 C31 C02X 28(2) . . . . ?
O8 C26 C31 C23 -25(2) . . . . ?
O8 C26 C31 C30 -176.7(14) . . . . ?
O10 C37 C38 C39 -177.2(7) . . . . ?
O10 C37 C38 C43 4.1(11) . . . . ?
O11 C37 C38 C39 0.2(11) . . . . ?
O11 C37 C38 C43 -178.5(8) . . . . ?
O11 C37 O10 Er1 149.5(7) . . . . ?
O12 C48 N7 C40 62.6(9) . . . . ?
O12 C48 N7 C49 -57.5(9) . . . . ?
O13 C55 C56 C57 0.9(12) . . . . ?
O13 C55 C56 C58 -177.2(7) . . . . ?
O13 C55 C61 C60 174.8(6) . . . . ?
O13 C55 C61 C62 -0.9(11) . . . . ?
O15 C57 O14 Er1 164.2(6) . . . . ?
O16 C66 N10 C59 58.8(9) . . . . ?
O16 C66 N10 C72 -60.5(10) . . . . ?

loop_
_smtbx_masks_void_nr
_smtbx_masks_void_average_x
_smtbx_masks_void_average_y
_smtbx_masks_void_average_z
_smtbx_masks_void_volume
_smtbx_masks_void_count_electrons
_smtbx_masks_void_content
1 0.000 0.000 0.120 1091.9 104.3 ?
2 0.438 0.644 0.304 8.1 0.0 ?
3 0.563 0.356 0.696 8.1 0.0 ?
